data_7003287
loop_
_publ_author_name
'Brown, Douglas J.'
'Chisholm, Malcolm H.'
'Gallucci, Judith C.'

_publ_section_title
;
 Amidinate--carboxylate complexes of dimolybdenum and ditungsten:
 M2(O2CR)2((NiPr)2CR&#x2032;)2. Preparations, molecular and electronic
 structures and reactions
;
_journal_issue 12
_journal_name_full 'Dalton Transactions'
_journal_page_first 1615
_journal_page_last 1624
_journal_paper_doi 10.1039/b715258b
_journal_year 2008
_chemical_compound_source 'synthesis as described'
_chemical_formula_moiety 'C30 H50 Li2 N4 O2 S2'
_chemical_formula_sum 'C30 H50 Li2 N4 O2 S2'
_chemical_formula_weight 576.76
_chemical_name_common 'Chisholm 1135'
_chemical_name_systematic
;
?
;
_space_group_IT_number 14
_symmetry_cell_setting monoclinic
_symmetry_Int_Tables_number 14
_symmetry_space_group_name_Hall '-P 2ybc'
_symmetry_space_group_name_H-M 'P 1 21/c 1'
_atom_sites_solution_hydrogens geom
_atom_sites_solution_primary direct
_atom_sites_solution_secondary difmap
_audit_conform_dict_location ftp://ftp.iucr.org/pub/cif_core.dic
_audit_conform_dict_name cif_core.dic
_audit_conform_dict_version 2.3
_audit_creation_date 2007-01-17T16:37:54-00:00
_audit_creation_method 'WinGX routine CIF_UPDATE'
_cell_angle_alpha 90
_cell_angle_beta 95.9532(7)
_cell_angle_gamma 90
_cell_formula_units_Z 2
_cell_length_a 9.1730(1)
_cell_length_b 10.9696(1)
_cell_length_c 17.1896(2)
_cell_measurement_reflns_used 3201
_cell_measurement_temperature 200(2)
_cell_measurement_theta_max 25.028
_cell_measurement_theta_min 2.037
_cell_measurement_wavelength 0.71073
_cell_volume 1720.36(3)
_computing_cell_refinement 'HKL Scalepack (Otwinowski & Minor 1997)'
_computing_data_collection 'Collect (Nonius BV, 1997-2000)'
_computing_data_reduction 'HKL Denzo and Scalepack (Otwinowski & Minor 1997)'
_computing_molecular_graphics 'Ortep-3 for Windows (Farrugia, 1997)'
_computing_publication_material 'WinGX publication routines (Farrugia, 1999)'
_computing_structure_refinement 'SHELXL-93 (Sheldrick, 1993)'
_computing_structure_solution 'SHELXS-86 (Sheldrick, 1990)'
_diffrn_ambient_temperature 200(2)
_diffrn_detector 'CCD plate'
_diffrn_detector_area_resol_mean 9
_diffrn_measured_fraction_theta_full 0.998
_diffrn_measurement_device '95mm CCD camera on \k-goniostat'
_diffrn_measurement_device_type 'Nonius KappaCCD'
_diffrn_measurement_method 'phi and omega scans'
_diffrn_orient_matrix_type 'by Nonius Collect from scalepack cell'
_diffrn_orient_matrix_UB_11 -0.297104E-1
_diffrn_orient_matrix_UB_12 0.643002E-1
_diffrn_orient_matrix_UB_13 -0.836445E-1
_diffrn_orient_matrix_UB_21 -0.785533E-1
_diffrn_orient_matrix_UB_22 -0.456899E-1
_diffrn_orient_matrix_UB_23 -0.72212E-2
_diffrn_orient_matrix_UB_31 -0.265986E-1
_diffrn_orient_matrix_UB_32 0.405648E-1
_diffrn_orient_matrix_UB_33 0.326819E-1
_diffrn_radiation_monochromator graphite
_diffrn_radiation_probe x-ray
_diffrn_radiation_type MoK\a
_diffrn_radiation_wavelength 0.71073
_diffrn_reflns_av_R_equivalents 0.036
_diffrn_reflns_limit_h_max 10
_diffrn_reflns_limit_h_min -10
_diffrn_reflns_limit_k_max 13
_diffrn_reflns_limit_k_min -13
_diffrn_reflns_limit_l_max 20
_diffrn_reflns_limit_l_min -20
_diffrn_reflns_number 27382
_diffrn_reflns_theta_full 25.04
_diffrn_reflns_theta_max 25.04
_diffrn_reflns_theta_min 2.21
_diffrn_source 'Enraf Nonius FR590'
_exptl_absorpt_coefficient_mu 0.185
_exptl_absorpt_correction_type none
_exptl_crystal_colour 'pale yellow'
_exptl_crystal_density_diffrn 1.113
_exptl_crystal_density_method 'not measured'
_exptl_crystal_description 'triangular plate'
_exptl_crystal_F_000 624
_exptl_crystal_size_max 0.31
_exptl_crystal_size_mid 0.23
_exptl_crystal_size_min 0.15
_refine_diff_density_max 0.189
_refine_diff_density_min -0.185
_refine_diff_density_rms 0.036
_refine_ls_extinction_method none
_refine_ls_goodness_of_fit_all 1.04
_refine_ls_goodness_of_fit_gt 1.118
_refine_ls_hydrogen_treatment constr
_refine_ls_matrix_type full
_refine_ls_number_parameters 221
_refine_ls_number_reflns 3031
_refine_ls_number_restraints 9
_refine_ls_restrained_S_all 1.05
_refine_ls_restrained_S_gt 1.131
_refine_ls_R_factor_all 0.0659
_refine_ls_R_factor_gt 0.0472
_refine_ls_shift/su_max 0.028
_refine_ls_shift/su_mean 0.002
_refine_ls_structure_factor_coef Fsqd
_refine_ls_weighting_details 'w=1/[\s^2^(Fo^2^)+(0.0726P)^2^+0.4112P] where P=(Fo^2^+2Fc^2^)/3'
_refine_ls_weighting_scheme calc
_refine_ls_wR_factor_all 0.1361
_refine_ls_wR_factor_gt 0.1249
_reflns_number_gt 2261
_reflns_number_total 3031
_reflns_threshold_expression >2sigma(I)
_cod_data_source_file b715258b.txt
_cod_data_source_block Chisholm1135
_cod_original_sg_symbol_H-M P21/c
_cod_database_code 7003287

loop_
_symmetry_equiv_pos_as_xyz
'x, y, z'
'-x, y+1/2, -z+1/2'
'-x, -y, -z'
'x, -y-1/2, z-1/2'

loop_
_atom_site_label
_atom_site_type_symbol
_atom_site_fract_x
_atom_site_fract_y
_atom_site_fract_z
_atom_site_U_iso_or_equiv
_atom_site_adp_type
_atom_site_occupancy
_atom_site_calc_flag
_atom_site_refinement_flags
_atom_site_disorder_group
O O 0.2899(2) 0.20003(14) 0.00231(9) 0.0711(5) Uani 1 d . .
N1 N 0.6498(2) 0.09802(14) 0.01962(8) 0.0413(4) Uani 1 d . .
N2 N 0.5480(2) 0.08125(14) 0.13454(8) 0.0448(4) Uani 1 d . .
C1 C 0.6536(2) 0.1236(2) 0.09578(9) 0.0377(4) Uani 1 d . .
C2 C 0.7747(2) 0.1999(2) 0.13583(10) 0.0403(4) Uani 1 d D .
S1 S 0.9391(2) 0.14446(15) 0.16475(9) 0.0565(4) Uani 0.599(4) d PD 1
C3 C 0.7696(12) 0.3217(8) 0.1582(6) 0.062(3) Uiso 0.599(4) d PD 1
H3 H 0.6826 0.3692 0.1520 0.075 Uiso 0.599(4) calc PR 1
C4 C 0.9060(15) 0.3678(16) 0.1910(11) 0.068(3) Uani 0.599(4) d PD 1
H4 H 0.9240 0.4509 0.2041 0.082 Uiso 0.599(4) calc PR 1
C5 C 1.0078(19) 0.2786(10) 0.2012(10) 0.060(3) Uani 0.599(4) d PD 1
H5 H 1.1046 0.2895 0.2256 0.072 Uiso 0.599(4) calc PR 1
S1A S 0.7591(4) 0.3457(3) 0.1519(2) 0.0568(8) Uani 0.401(4) d PD 2
C3A C 0.9122(14) 0.1561(16) 0.1661(10) 0.130(11) Uiso 0.401(4) d PD 2
H3A H 0.9433 0.0741 0.1616 0.156 Uiso 0.401(4) calc PR 2
C4A C 0.9260(16) 0.356(2) 0.2037(14) 0.062(5) Uani 0.401(4) d PD 2
H4A H 0.9636 0.428 0.2291 0.075 Uiso 0.401(4) calc PR 2
C5A C 0.999(3) 0.2492(17) 0.2044(17) 0.076(5) Uani 0.401(4) d PD 2
H5A H 1.097 0.2379 0.2276 0.091 Uiso 0.401(4) calc PR 2
C6 C 0.7413(2) 0.1692(2) -0.02867(10) 0.0517(5) Uani 1 d . .
H6 H 0.8248 0.2050 0.00593 0.062 Uiso 1 calc R .
C7 C 0.6531(3) 0.2715(3) -0.0689(2) 0.1191(13) Uani 1 d . .
H7A H 0.7141 0.3165 -0.1026 0.179 Uiso 1 calc R .
H7B H 0.620 0.3268 -0.0295 0.179 Uiso 1 calc R .
H7C H 0.5677 0.2377 -0.1007 0.179 Uiso 1 calc R .
C8 C 0.8021(4) 0.0872(3) -0.0875(2) 0.1103(12) Uani 1 d . .
H8A H 0.861 0.1355 -0.1209 0.165 Uiso 1 calc R .
H8B H 0.7212 0.0479 -0.1199 0.165 Uiso 1 calc R .
H8C H 0.864 0.0247 -0.0602 0.165 Uiso 1 calc R .
C9 C 0.5569(2) 0.0905(2) 0.21984(10) 0.0489(5) Uani 1 d . .
H9 H 0.6251 0.1585 0.23752 0.059 Uiso 1 calc R .
C10 C 0.4067(3) 0.1185(2) 0.24398(12) 0.0642(6) Uani 1 d . .
H10A H 0.4132 0.1282 0.3009 0.096 Uiso 1 calc R .
H10B H 0.3397 0.0514 0.2280 0.096 Uiso 1 calc R .
H10C H 0.3698 0.1941 0.2187 0.096 Uiso 1 calc R .
C11 C 0.6144(3) -0.0261(2) 0.25713(13) 0.0825(8) Uani 1 d . .
H11A H 0.614 -0.0203 0.3140 0.124 Uiso 1 calc R .
H11B H 0.7148 -0.0399 0.2444 0.124 Uiso 1 calc R .
H11C H 0.5519 -0.0941 0.2373 0.124 Uiso 1 calc R .
C12 C 0.1992(3) 0.2045(3) -0.0694(2) 0.0886(9) Uani 1 d . .
H12A H 0.1212 0.1420 -0.0701 0.106 Uiso 1 calc R .
H12B H 0.2577 0.1886 -0.1136 0.106 Uiso 1 calc R .
C13 C 0.1341(4) 0.3271(3) -0.0765(2) 0.0925(9) Uani 1 d . .
H13A H 0.1870 0.3788 -0.1115 0.111 Uiso 0.7 calc PR 1
H13B H 0.0297 0.3225 -0.0977 0.111 Uiso 0.7 calc PR 1
H13C H 0.0314 0.3267 -0.0636 0.111 Uiso 0.3 calc PR 2
H13D H 0.1372 0.3604 -0.1298 0.111 Uiso 0.3 calc PR 2
C14 C 0.1484(6) 0.3756(5) 0.0018(3) 0.0860(13) Uani 0.7 d P 1
H14A H 0.0617 0.3551 0.0291 0.103 Uiso 0.7 calc PR 1
H14B H 0.1605 0.4653 0.0013 0.103 Uiso 0.7 calc PR 1
C14A C 0.2335(13) 0.3991(9) -0.0162(8) 0.090(3) Uani 0.3 d P 2
H14C H 0.3158 0.4364 -0.0407 0.108 Uiso 0.3 calc PR 2
H14D H 0.1778 0.4644 0.0072 0.108 Uiso 0.3 calc PR 2
C15 C 0.2857(3) 0.3136(2) 0.0407(2) 0.0886(9) Uani 1 d . .
H15A H 0.3742 0.3624 0.0336 0.106 Uiso 0.7 calc PR 1
H15B H 0.2791 0.3023 0.0974 0.106 Uiso 0.7 calc PR 1
H15C H 0.2196 0.3095 0.0827 0.106 Uiso 0.3 calc PR 2
H15D H 0.3849 0.3367 0.0644 0.106 Uiso 0.3 calc PR 2
Li Li 0.4165(3) 0.0640(3) 0.0337(2) 0.0522(8) Uani 1 d . 2

loop_
_atom_site_aniso_label
_atom_site_aniso_U_11
_atom_site_aniso_U_22
_atom_site_aniso_U_33
_atom_site_aniso_U_23
_atom_site_aniso_U_13
_atom_site_aniso_U_12
O 0.0712(10) 0.0612(10) 0.0758(10) -0.0172(8) -0.0167(8) 0.0169(8)
N1 0.0422(8) 0.0466(9) 0.0348(8) -0.0032(6) 0.0022(6) -0.0070(7)
N2 0.0479(9) 0.0513(10) 0.0348(8) -0.0020(7) 0.0017(7) -0.0102(7)
C1 0.0376(9) 0.0360(9) 0.0382(9) 0.0006(7) -0.0024(7) -0.0001(8)
C2 0.0409(10) 0.0444(11) 0.0348(9) -0.0013(7) 0.0007(7) -0.0019(8)
S1 0.0423(6) 0.0599(7) 0.0637(7) -0.0034(4) -0.0120(4) 0.0037(5)
C4 0.093(5) 0.054(4) 0.054(6) -0.010(4) -0.004(3) -0.021(4)
C5 0.048(4) 0.080(5) 0.049(4) -0.005(4) -0.003(3) -0.024(4)
S1A 0.0603(13) 0.0376(12) 0.0715(14) -0.0168(10) 0.0022(8) -0.0075(11)
C4A 0.066(8) 0.083(13) 0.037(6) -0.022(7) 0.000(5) -0.035(7)
C5A 0.039(6) 0.124(12) 0.061(7) 0.013(9) -0.010(4) -0.024(8)
C6 0.0500(11) 0.0677(14) 0.0372(10) -0.0018(9) 0.0032(8) -0.0190(10)
C7 0.089(2) 0.151(3) 0.118(2) 0.091(2) 0.010(2) -0.002(2)
C8 0.114(2) 0.136(3) 0.092(2) -0.052(2) 0.065(2) -0.067(2)
C9 0.0604(12) 0.0515(12) 0.0347(10) -0.0015(8) 0.0037(8) -0.0119(9)
C10 0.0714(15) 0.0735(15) 0.0495(12) -0.0093(11) 0.0150(10) -0.0125(12)
C11 0.113(2) 0.083(2) 0.0504(13) 0.0145(12) 0.0029(13) 0.019(2)
C12 0.091(2) 0.083(2) 0.084(2) -0.0133(14) -0.0291(15) 0.013(2)
C13 0.089(2) 0.074(2) 0.109(2) 0.014(2) -0.016(2) 0.006(2)
C14 0.093(4) 0.065(3) 0.104(3) 0.008(2) 0.031(3) 0.028(3)
C14A 0.083(8) 0.056(6) 0.130(10) 0.014(6) 0.002(7) 0.007(6)
C15 0.113(2) 0.065(2) 0.084(2) -0.0220(14) -0.006(2) 0.014(2)
Li 0.048(2) 0.054(2) 0.054(2) -0.0077(15) -0.0006(14) 0.0009(15)

loop_
_atom_type_symbol
_atom_type_description
_atom_type_scat_dispersion_real
_atom_type_scat_dispersion_imag
_atom_type_scat_source
C C 0.0033 0.0016 'International Tables Vol C Tables 4.2.6.8 and 6.1.1.4'
H H 0 0 'International Tables Vol C Tables 4.2.6.8 and 6.1.1.4'
N N 0.0061 0.0033 'International Tables Vol C Tables 4.2.6.8 and 6.1.1.4'
S S 0.1246 0.1234 'International Tables Vol C Tables 4.2.6.8 and 6.1.1.4'
Li Li -0.0003 0.0001 'International Tables Vol C Tables 4.2.6.8 and 6.1.1.4'
O O 0.0106 0.006 'International Tables Vol C Tables 4.2.6.8 and 6.1.1.4'

loop_
_geom_angle_atom_site_label_1
_geom_angle_atom_site_label_2
_geom_angle_atom_site_label_3
_geom_angle
_geom_angle_site_symmetry_1
_geom_angle_site_symmetry_3
_geom_angle_publ_flag
C15 O C12 109.5(2) . . ?
C15 O Li 126.5(2) . . ?
C12 O Li 123.5(2) . . ?
C1 N1 C6 119.01(14) . . ?
C1 N1 Li 126.39(15) . 3_655 ?
C6 N1 Li 111.51(14) . 3_655 ?
C1 N1 Li 81.68(13) . . ?
C6 N1 Li 140.38(15) . . ?
Li N1 Li 70.08(15) 3_655 . ?
C1 N2 C9 121.02(15) . . ?
C1 N2 Li 90.25(14) . . ?
C9 N2 Li 146.5(2) . . ?
N2 C1 N1 118.44(15) . . ?
N2 C1 C2 120.90(15) . . ?
N1 C1 C2 120.66(15) . . ?
N2 C1 Li 56.68(11) . . ?
N1 C1 Li 65.08(12) . . ?
C2 C1 Li 160.96(15) . . ?
C3 C2 C1 128.2(5) . . ?
C3A C2 C1 125.1(8) . . ?
C3A C2 S1A 111.4(8) . . ?
C1 C2 S1A 123.4(2) . . ?
C3 C2 S1 109.0(5) . . ?
C1 C2 S1 122.76(14) . . ?
C2 S1 C5 94.8(6) . . ?
C2 C3 C4 113.6(10) . . ?
C2 C3 H3 123.2 . . ?
C4 C3 H3 123.2 . . ?
C5 C4 C3 111.4(14) . . ?
C5 C4 H4 124.3 . . ?
C3 C4 H4 124.3 . . ?
C4 C5 S1 110.8(13) . . ?
C4 C5 H5 124.6 . . ?
S1 C5 H5 124.6 . . ?
C2 S1A C4A 93.7(9) . . ?
C2 C3A C5A 111.6(15) . . ?
C2 C3A H3A 124.2 . . ?
C5A C3A H3A 124.2 . . ?
C5A C4A S1A 111.5(19) . . ?
C5A C4A H4A 124.2 . . ?
S1A C4A H4A 124.2 . . ?
C4A C5A C3A 112(2) . . ?
C4A C5A H5A 124.2 . . ?
C3A C5A H5A 124.2 . . ?
N1 C6 C8 109.7(2) . . ?
N1 C6 C7 110.1(2) . . ?
C8 C6 C7 110.8(2) . . ?
N1 C6 H6 108.7 . . ?
C8 C6 H6 108.7 . . ?
C7 C6 H6 108.7 . . ?
C6 C7 H7A 109.5 . . ?
C6 C7 H7B 109.5 . . ?
H7A C7 H7B 109.5 . . ?
C6 C7 H7C 109.5 . . ?
H7A C7 H7C 109.5 . . ?
H7B C7 H7C 109.5 . . ?
C6 C8 H8A 109.5 . . ?
C6 C8 H8B 109.5 . . ?
H8A C8 H8B 109.5 . . ?
C6 C8 H8C 109.5 . . ?
H8A C8 H8C 109.5 . . ?
H8B C8 H8C 109.5 . . ?
N2 C9 C11 110.4(2) . . ?
N2 C9 C10 109.4(2) . . ?
C11 C9 C10 110.2(2) . . ?
N2 C9 H9 108.9 . . ?
C11 C9 H9 108.9 . . ?
C10 C9 H9 108.9 . . ?
C9 C10 H10A 109.5 . . ?
C9 C10 H10B 109.5 . . ?
H10A C10 H10B 109.5 . . ?
C9 C10 H10C 109.5 . . ?
H10A C10 H10C 109.5 . . ?
H10B C10 H10C 109.5 . . ?
C9 C11 H11A 109.5 . . ?
C9 C11 H11B 109.5 . . ?
H11A C11 H11B 109.5 . . ?
C9 C11 H11C 109.5 . . ?
H11A C11 H11C 109.5 . . ?
H11B C11 H11C 109.5 . . ?
O C12 C13 107.6(2) . . ?
O C12 H12A 110.2 . . ?
C13 C12 H12A 110.2 . . ?
O C12 H12B 110.2 . . ?
C13 C12 H12B 110.2 . . ?
H12A C12 H12B 108.5 . . ?
C14 C13 C12 105.2(3) . . ?
C12 C13 C14A 101.9(4) . . ?
C14 C13 H13A 110.7 . . ?
C12 C13 H13A 110.7 . . ?
C14 C13 H13B 110.7 . . ?
C12 C13 H13B 110.7 . . ?
H13A C13 H13B 108.8 . . ?
C12 C13 H13C 111.4 . . ?
C14A C13 H13C 111.4 . . ?
C12 C13 H13D 111.4 . . ?
C14A C13 H13D 111.4 . . ?
H13C C13 H13D 109.2 . . ?
C13 C14 C15 103.7(3) . . ?
C13 C14 H14A 111.0 . . ?
C15 C14 H14A 111.0 . . ?
C13 C14 H14B 111.0 . . ?
C15 C14 H14B 111.0 . . ?
H14A C14 H14B 109 . . ?
C15 C14A C13 105.4(7) . . ?
C15 C14A H14C 110.7 . . ?
C13 C14A H14C 110.7 . . ?
C15 C14A H14D 110.7 . . ?
C13 C14A H14D 110.7 . . ?
H14C C14A H14D 108.8 . . ?
C14A C15 O 106.7(5) . . ?
O C15 C14 104.5(3) . . ?
O C15 H15A 110.9 . . ?
C14 C15 H15A 110.9 . . ?
O C15 H15B 110.9 . . ?
C14 C15 H15B 110.9 . . ?
H15A C15 H15B 108.9 . . ?
C14A C15 H15C 110.4 . . ?
O C15 H15C 110.4 . . ?
C14A C15 H15D 110.4 . . ?
O C15 H15D 110.4 . . ?
H15C C15 H15D 108.6 . . ?
O Li N2 117.2(2) . . ?
O Li N1 113.6(2) . 3_655 ?
N2 Li N1 125.9(2) . 3_655 ?
O Li N1 113.5(2) . . ?
N2 Li N1 65.06(11) . . ?
N1 Li N1 109.92(15) 3_655 . ?
O Li C1 113.7(2) . . ?
N2 Li C1 33.07(8) . . ?
N1 Li C1 129.9(2) 3_655 . ?
N1 Li C1 33.24(7) . . ?
O Li Li 134.0(2) . 3_655 ?
N2 Li Li 96.5(2) . 3_655 ?
N1 Li Li 57.78(14) 3_655 3_655 ?
N1 Li Li 52.13(12) . 3_655 ?
C1 Li Li 77.6(2) . 3_655 ?

loop_
_geom_bond_atom_site_label_1
_geom_bond_atom_site_label_2
_geom_bond_distance
_geom_bond_site_symmetry_2
_geom_bond_publ_flag
O C15 1.413(3) . ?
O C12 1.415(3) . ?
O Li 1.933(4) . ?
N1 C1 1.336(2) . ?
N1 C6 1.465(2) . ?
N1 Li 2.063(4) 3_655 ?
N1 Li 2.210(4) . ?
N2 C1 1.316(2) . ?
N2 C9 1.464(2) . ?
N2 Li 2.015(3) . ?
C1 C2 1.500(2) . ?
C1 Li 2.412(3) . ?
C2 C3 1.392(9) . ?
C2 C3A 1.398(11) . ?
C2 S1A 1.632(4) . ?
C2 S1 1.654(2) . ?
S1 C5 1.695(8) . ?
C3 C4 1.411(12) . ?
C3 H3 0.95 . ?
C4 C5 1.351(8) . ?
C4 H4 0.95 . ?
C5 H5 0.95 . ?
S1A C4A 1.693(10) . ?
C3A C5A 1.415(14) . ?
C3A H3A 0.95 . ?
C4A C5A 1.351(9) . ?
C4A H4A 0.95 . ?
C5A H5A 0.95 . ?
C6 C8 1.504(3) . ?
C6 C7 1.509(4) . ?
C6 H6 1 . ?
C7 H7A 0.98 . ?
C7 H7B 0.98 . ?
C7 H7C 0.98 . ?
C8 H8A 0.98 . ?
C8 H8B 0.98 . ?
C8 H8C 0.98 . ?
C9 C11 1.502(3) . ?
C9 C10 1.511(3) . ?
C9 H9 1 . ?
C10 H10A 0.98 . ?
C10 H10B 0.98 . ?
C10 H10C 0.98 . ?
C11 H11A 0.98 . ?
C11 H11B 0.98 . ?
C11 H11C 0.98 . ?
C12 C13 1.471(4) . ?
C12 H12A 0.99 . ?
C12 H12B 0.99 . ?
C13 C14 1.441(5) . ?
C13 C14A 1.528(12) . ?
C13 H13A 0.99 . ?
C13 H13B 0.99 . ?
C13 H13C 0.99 . ?
C13 H13D 0.99 . ?
C14 C15 1.524(5) . ?
C14 H14A 0.99 . ?
C14 H14B 0.99 . ?
C14A C15 1.403(11) . ?
C14A H14C 0.99 . ?
C14A H14D 0.99 . ?
C15 H15A 0.99 . ?
C15 H15B 0.99 . ?
C15 H15C 0.99 . ?
C15 H15D 0.99 . ?
Li N1 2.063(4) 3_655 ?
Li Li 2.456(6) 3_655 ?

loop_
_geom_torsion_atom_site_label_1
_geom_torsion_atom_site_label_2
_geom_torsion_atom_site_label_3
_geom_torsion_atom_site_label_4
_geom_torsion
_geom_torsion_site_symmetry_1
_geom_torsion_site_symmetry_2
_geom_torsion_site_symmetry_3
_geom_torsion_site_symmetry_4
_geom_torsion_publ_flag
C9 N2 C1 N1 170.9(2) . . . . ?
Li N2 C1 N1 -21.7(2) . . . . ?
C9 N2 C1 C2 -9.7(3) . . . . ?
Li N2 C1 C2 157.7(2) . . . . ?
C9 N2 C1 Li -167.4(2) . . . . ?
Li N2 C1 Li 0 . . . . ?
C6 N1 C1 N2 163.9(2) . . . . ?
Li N1 C1 N2 -37.7(3) 3_655 . . . ?
Li N1 C1 N2 19.9(2) . . . . ?
C6 N1 C1 C2 -15.4(2) . . . . ?
Li N1 C1 C2 142.9(2) 3_655 . . . ?
Li N1 C1 C2 -159.4(2) . . . . ?
C6 N1 C1 Li 144.0(2) . . . . ?
Li N1 C1 Li -57.6(2) 3_655 . . . ?
Li N1 C1 Li 0 . . . . ?
N2 C1 C2 C3 -75.7(6) . . . . ?
N1 C1 C2 C3 103.6(6) . . . . ?
Li C1 C2 C3 1.1(8) . . . . ?
N2 C1 C2 C3A 96.3(9) . . . . ?
N1 C1 C2 C3A -84.4(9) . . . . ?
Li C1 C2 C3A 173.1(9) . . . . ?
N2 C1 C2 S1A -81.6(3) . . . . ?
N1 C1 C2 S1A 97.7(3) . . . . ?
Li C1 C2 S1A -4.8(5) . . . . ?
N2 C1 C2 S1 100.9(2) . . . . ?
N1 C1 C2 S1 -79.8(2) . . . . ?
Li C1 C2 S1 177.7(4) . . . . ?
C3 C2 S1 C5 -3.2(8) . . . . ?
C3A C2 S1 C5 -57(10) . . . . ?
C1 C2 S1 C5 179.6(7) . . . . ?
S1A C2 S1 C5 1.8(7) . . . . ?
C3A C2 C3 C4 10.1(14) . . . . ?
C1 C2 C3 C4 -176.7(10) . . . . ?
S1A C2 C3 C4 -130(6) . . . . ?
S1 C2 C3 C4 6.3(12) . . . . ?
C2 C3 C4 C5 -6.9(18) . . . . ?
C3 C4 C5 S1 4.3(17) . . . . ?
C2 S1 C5 C4 -0.6(12) . . . . ?
C3 C2 S1A C4A 38(5) . . . . ?
C3A C2 S1A C4A -3.3(12) . . . . ?
C1 C2 S1A C4A 174.9(9) . . . . ?
S1 C2 S1A C4A -7.4(9) . . . . ?
C3 C2 C3A C5A -3.1(18) . . . . ?
C1 C2 C3A C5A -176.5(14) . . . . ?
S1A C2 C3A C5A 1.6(18) . . . . ?
S1 C2 C3A C5A 124(11) . . . . ?
C2 S1A C4A C5A 4.2(18) . . . . ?
S1A C4A C5A C3A -4(3) . . . . ?
C2 C3A C5A C4A 2(3) . . . . ?
C1 N1 C6 C8 141.9(2) . . . . ?
Li N1 C6 C8 -19.5(2) 3_655 . . . ?
Li N1 C6 C8 -103.9(3) . . . . ?
C1 N1 C6 C7 -95.9(2) . . . . ?
Li N1 C6 C7 102.7(2) 3_655 . . . ?
Li N1 C6 C7 18.3(3) . . . . ?
C1 N2 C9 C11 -96.6(2) . . . . ?
Li N2 C9 C11 106.7(3) . . . . ?
C1 N2 C9 C10 141.9(2) . . . . ?
Li N2 C9 C10 -14.8(4) . . . . ?
C15 O C12 C13 -0.1(3) . . . . ?
Li O C12 C13 -173.2(2) . . . . ?
O C12 C13 C14 -19.2(4) . . . . ?
O C12 C13 C14A 17.1(6) . . . . ?
C12 C13 C14 C15 29.4(4) . . . . ?
C14A C13 C14 C15 -59.8(7) . . . . ?
C14 C13 C14A C15 71.1(9) . . . . ?
C12 C13 C14A C15 -28.4(9) . . . . ?
C13 C14A C15 O 29.3(9) . . . . ?
C13 C14A C15 C14 -62.5(8) . . . . ?
C12 O C15 C14A -18.9(6) . . . . ?
Li O C15 C14A 153.9(6) . . . . ?
C12 O C15 C14 18.3(4) . . . . ?
Li O C15 C14 -168.9(3) . . . . ?
C13 C14 C15 C14A 68.9(9) . . . . ?
C13 C14 C15 O -29.7(4) . . . . ?
C15 O Li N2 3.7(3) . . . . ?
C12 O Li N2 175.5(2) . . . . ?
C15 O Li N1 164.2(2) . . . 3_655 ?
C12 O Li N1 -23.9(3) . . . 3_655 ?
C15 O Li N1 -69.2(3) . . . . ?
C12 O Li N1 102.6(2) . . . . ?
C15 O Li C1 -32.9(3) . . . . ?
C12 O Li C1 139.0(2) . . . . ?
C15 O Li Li -128.5(3) . . . 3_655 ?
C12 O Li Li 43.3(4) . . . 3_655 ?
C1 N2 Li O -92.3(2) . . . . ?
C9 N2 Li O 67.9(4) . . . . ?
C1 N2 Li N1 109.8(2) . . . 3_655 ?
C9 N2 Li N1 -90.0(3) . . . 3_655 ?
C1 N2 Li N1 12.50(11) . . . . ?
C9 N2 Li N1 172.7(3) . . . . ?
C1 N2 Li C1 0 . . . . ?
C9 N2 Li C1 160.2(3) . . . . ?
C1 N2 Li Li 55.3(2) . . . 3_655 ?
C9 N2 Li Li -144.5(2) . . . 3_655 ?
C1 N1 Li O 97.8(2) . . . . ?
C6 N1 Li O -28.4(3) . . . . ?
Li N1 Li O -128.5(2) 3_655 . . . ?
C1 N1 Li N2 -12.44(11) . . . . ?
C6 N1 Li N2 -138.7(2) . . . . ?
Li N1 Li N2 121.2(2) 3_655 . . . ?
C1 N1 Li N1 -133.7(2) . . . 3_655 ?
C6 N1 Li N1 100.0(2) . . . 3_655 ?
Li N1 Li N1 0 3_655 . . 3_655 ?
C1 N1 Li C1 0 . . . . ?
C6 N1 Li C1 -126.3(2) . . . . ?
Li N1 Li C1 133.7(2) 3_655 . . . ?
C1 N1 Li Li -133.7(2) . . . 3_655 ?
C6 N1 Li Li 100.0(2) . . . 3_655 ?
Li N1 Li Li 0 3_655 . . 3_655 ?
N2 C1 Li O 103.8(2) . . . . ?
N1 C1 Li O -97.2(2) . . . . ?
C2 C1 Li O 15.0(5) . . . . ?
N2 C1 Li N2 0 . . . . ?
N1 C1 Li N2 159.0(2) . . . . ?
C2 C1 Li N2 -88.8(4) . . . . ?
N2 C1 Li N1 -96.7(2) . . . 3_655 ?
N1 C1 Li N1 62.3(2) . . . 3_655 ?
C2 C1 Li N1 174.5(3) . . . 3_655 ?
N2 C1 Li N1 -159.0(2) . . . . ?
N1 C1 Li N1 0 . . . . ?
C2 C1 Li N1 112.2(4) . . . . ?
N2 C1 Li Li -123.3(2) . . . 3_655 ?
N1 C1 Li Li 35.77(15) . . . 3_655 ?
C2 C1 Li Li 148.0(4) . . . 3_655 ?
